data_4028026
loop_
_publ_author_name
'Yutaka Fujiwara'
'Ryota Ozawa'
'Daiki Onuma'
'Kengo Suzuki'
'Kenji Yoza'
'Kenji Kobayashi'

_publ_section_title
;
 Double Alkylene-Strapped Diphenylanthracene as a Photostable and Intense
 Solid-State Blue-Emitting Material
;
_journal_name_full 'Journal of Organic Chemistry'
_journal_page_first 2206
_journal_page_last 2212
_journal_paper_doi 10.1021/jo302621k
_journal_volume 78
_journal_year 2013
_chemical_formula_sum 'C42 H46 O4'
_chemical_formula_weight 614.79
_chemical_name_systematic
; 
 ? 
;
_space_group_IT_number 14
_symmetry_cell_setting monoclinic
_symmetry_space_group_name_Hall '-P 2ybc'
_symmetry_space_group_name_H-M 'P 1 21/c 1'
_atom_sites_solution_hydrogens geom
_atom_sites_solution_primary direct
_atom_sites_solution_secondary difmap
_audit_creation_method SHELXL-97
_cell_angle_alpha 90.00
_cell_angle_beta 104.852(2)
_cell_angle_gamma 90.00
_cell_formula_units_Z 6
_cell_length_a 9.8661(15)
_cell_length_b 37.305(6)
_cell_length_c 13.776(2)
_cell_measurement_reflns_used 5282
_cell_measurement_temperature 93
_cell_measurement_theta_max 26.91
_cell_measurement_theta_min 2.20
_cell_volume 4900.9(13)
_computing_cell_refinement 'APEX2 (Bruker AXS, 2006)'
_computing_data_collection 'APEX2 (Bruker AXS, 2006)'
_computing_data_reduction 'SAINT (Bruker AXS, 2004)'
_computing_molecular_graphics 'XSHEL (Bruker AXS,2002)'
_computing_publication_material 'XCIF (Bruker AXS, 2001)'
_computing_structure_refinement 'SHELXL-97 (Sheldrick, 1997)'
_computing_structure_solution 'SHELXS-97 (Sheldrick, 1997)'
_diffrn_ambient_temperature 93
_diffrn_detector_area_resol_mean 8.333
_diffrn_measured_fraction_theta_full 0.979
_diffrn_measured_fraction_theta_max 0.979
_diffrn_measurement_device_type 'Bruker APEXII CCD area detector'
_diffrn_measurement_method 'phi and omega scans'
_diffrn_radiation_monochromator 'Bruker Helios multilayer confocal mirror'
_diffrn_radiation_source 'Bruker TXS fine-focus rotating anode'
_diffrn_radiation_type MoK\a
_diffrn_radiation_wavelength 0.71073
_diffrn_reflns_av_R_equivalents 0.0411
_diffrn_reflns_av_sigmaI/netI 0.0568
_diffrn_reflns_limit_h_max 12
_diffrn_reflns_limit_h_min -10
_diffrn_reflns_limit_k_max 48
_diffrn_reflns_limit_k_min -37
_diffrn_reflns_limit_l_max 16
_diffrn_reflns_limit_l_min -17
_diffrn_reflns_number 27690
_diffrn_reflns_theta_full 27.54
_diffrn_reflns_theta_max 27.54
_diffrn_reflns_theta_min 1.09
_exptl_absorpt_coefficient_mu 0.079
_exptl_absorpt_correction_T_max 0.9961
_exptl_absorpt_correction_T_min 0.9806
_exptl_absorpt_correction_type empirical
_exptl_absorpt_process_details
;
SADABS Sheldrick 1996
;
_exptl_crystal_colour colorless
_exptl_crystal_density_diffrn 1.250
_exptl_crystal_description block
_exptl_crystal_F_000 1980
_exptl_crystal_size_max 0.25
_exptl_crystal_size_mid 0.19
_exptl_crystal_size_min 0.05
_refine_diff_density_max 0.298
_refine_diff_density_min -0.251
_refine_diff_density_rms 0.050
_refine_ls_extinction_coef 0.0016(3)
_refine_ls_extinction_expression Fc^*^=kFc[1+0.001xFc^2^\l^3^/sin(2\q)]^-1/4^
_refine_ls_extinction_method SHELXL
_refine_ls_goodness_of_fit_ref 1.029
_refine_ls_hydrogen_treatment constr
_refine_ls_matrix_type full
_refine_ls_number_parameters 706
_refine_ls_number_reflns 11062
_refine_ls_number_restraints 213
_refine_ls_restrained_S_all 1.021
_refine_ls_R_factor_all 0.0744
_refine_ls_R_factor_gt 0.0491
_refine_ls_shift/su_max 0.018
_refine_ls_shift/su_mean 0.001
_refine_ls_structure_factor_coef Fsqd
_refine_ls_weighting_details 'calc w=1/[\s^2^(Fo^2^)+(0.0577P)^2^+0.6767P] where P=(Fo^2^+2Fc^2^)/3'
_refine_ls_weighting_scheme calc
_refine_ls_wR_factor_gt 0.1127
_refine_ls_wR_factor_ref 0.1256
_reflns_number_gt 7955
_reflns_number_total 11062
_reflns_threshold_expression >2sigma(I)
_cod_data_source_file jo302621k_si_004.cif
_cod_data_source_block p21c
_cod_original_cell_volume 4900.8(13)
_cod_original_sg_symbol_H-M 'P 1 21/c 1 '
_cod_database_code 4028026

loop_
_symmetry_equiv_pos_as_xyz
'x, y, z'
'-x, y+1/2, -z+1/2'
'-x, -y, -z'
'x, -y-1/2, z-1/2'

loop_
_atom_site_label
_atom_site_type_symbol
_atom_site_fract_x
_atom_site_fract_y
_atom_site_fract_z
_atom_site_U_iso_or_equiv
_atom_site_adp_type
_atom_site_occupancy
_atom_site_symmetry_multiplicity
_atom_site_calc_flag
_atom_site_refinement_flags
_atom_site_disorder_assembly
_atom_site_disorder_group
C1 C 0.79686(16) 0.09595(4) 1.05795(12) 0.0169(3) Uani 1 1 d . . .
C2 C 0.69657(16) 0.07058(4) 1.01160(12) 0.0182(3) Uani 1 1 d . . .
C3 C 0.68940(17) 0.03689(4) 1.05391(12) 0.0204(3) Uani 1 1 d . . .
H3A H 0.6188 0.0202 1.0227 0.024 Uiso 1 1 calc R . .
C4 C 0.78723(17) 0.02827(4) 1.14219(12) 0.0215(4) Uani 1 1 d . . .
H4A H 0.7850 0.0051 1.1705 0.026 Uiso 1 1 calc R . .
C5 C 0.88845(17) 0.05256(4) 1.19039(12) 0.0216(4) Uani 1 1 d . . .
H5A H 0.9554 0.0461 1.2507 0.026 Uiso 1 1 calc R . .
C6 C 0.89061(16) 0.08652(4) 1.14914(12) 0.0182(3) Uani 1 1 d . A .
C7 C 1.09850(16) 0.10344(4) 1.27465(12) 0.0213(4) Uani 1 1 d . A .
H7A H 1.1574 0.0856 1.2512 0.026 Uiso 1 1 calc R . .
H7B H 1.0655 0.0926 1.3302 0.026 Uiso 1 1 calc R . .
C8 C 1.18231(18) 0.13676(4) 1.31069(12) 0.0253(4) Uani 1 1 d . . .
H8A H 1.2546 0.1314 1.3734 0.030 Uiso 0.637(4) 1 calc PR A 1
H8B H 1.1196 0.1555 1.3258 0.030 Uiso 0.637(4) 1 calc PR A 1
H8C H 1.1321 0.1503 1.3525 0.030 Uiso 0.363(4) 1 calc PR A 2
H8D H 1.2730 0.1291 1.3555 0.030 Uiso 0.363(4) 1 calc PR A 2
C15 C 0.89362(17) 0.26015(4) 0.90383(12) 0.0212(4) Uani 1 1 d . A .
C16 C 0.90136(18) 0.29277(4) 0.85687(13) 0.0256(4) Uani 1 1 d . . .
H16A H 0.9513 0.3123 0.8936 0.031 Uiso 1 1 calc R . .
C17 C 0.83506(18) 0.29636(4) 0.75563(14) 0.0264(4) Uani 1 1 d . . .
H17A H 0.8410 0.3186 0.7232 0.032 Uiso 1 1 calc R . .
C18 C 0.76060(18) 0.26848(4) 0.70072(13) 0.0241(4) Uani 1 1 d . . .
H18A H 0.7154 0.2714 0.6315 0.029 Uiso 1 1 calc R . .
C19 C 0.75324(17) 0.23599(4) 0.74934(12) 0.0197(3) Uani 1 1 d . . .
C20 C 0.81927(16) 0.23133(4) 0.85097(12) 0.0179(3) Uani 1 1 d . . .
C21 C 0.59218(19) 0.21046(5) 0.60527(12) 0.0267(4) Uani 1 1 d . . .
H21A H 0.6471 0.2136 0.5550 0.032 Uiso 1 1 calc R . .
H21B H 0.5314 0.2317 0.6030 0.032 Uiso 1 1 calc R . .
C22 C 0.50445(18) 0.17679(5) 0.58347(13) 0.0259(4) Uani 1 1 d . . .
H22A H 0.5672 0.1560 0.5850 0.031 Uiso 1 1 calc R . .
H22B H 0.4415 0.1785 0.5150 0.031 Uiso 1 1 calc R . .
C23 C 0.41656(17) 0.17041(4) 0.65772(13) 0.0230(4) Uani 1 1 d . . .
H23A H 0.3671 0.1929 0.6657 0.028 Uiso 1 1 calc R . .
H23B H 0.4795 0.1643 0.7239 0.028 Uiso 1 1 calc R . .
C24 C 0.30847(17) 0.14043(4) 0.62533(13) 0.0249(4) Uani 1 1 d . . .
H24A H 0.2528 0.1385 0.6756 0.030 Uiso 1 1 calc R . .
H24B H 0.2434 0.1472 0.5604 0.030 Uiso 1 1 calc R . .
C25 C 0.37144(18) 0.10365(4) 0.61372(13) 0.0248(4) Uani 1 1 d . . .
H25A H 0.2938 0.0864 0.5895 0.030 Uiso 1 1 calc R . .
H25B H 0.4239 0.1054 0.5615 0.030 Uiso 1 1 calc R . .
C26 C 0.46965(17) 0.08864(4) 0.70955(12) 0.0206(4) Uani 1 1 d . . .
H26A H 0.5108 0.0659 0.6932 0.025 Uiso 1 1 calc R . .
H26B H 0.5475 0.1058 0.7341 0.025 Uiso 1 1 calc R . .
C27 C 0.39769(17) 0.08162(4) 0.79343(12) 0.0214(4) Uani 1 1 d . . .
H27A H 0.3738 0.1049 0.8195 0.026 Uiso 1 1 calc R . .
H27B H 0.3090 0.0685 0.7653 0.026 Uiso 1 1 calc R . .
C28 C 0.48705(16) 0.06016(4) 0.87936(12) 0.0208(4) Uani 1 1 d . . .
H28A H 0.4346 0.0552 0.9303 0.025 Uiso 1 1 calc R . .
H28B H 0.5143 0.0370 0.8546 0.025 Uiso 1 1 calc R . .
C29 C 0.80487(16) 0.13116(4) 1.00801(11) 0.0164(3) Uani 1 1 d . . .
C30 C 0.91911(16) 0.13876(4) 0.96821(11) 0.0158(3) Uani 1 1 d . . .
C31 C 1.03429(16) 0.11448(4) 0.97710(12) 0.0182(3) Uani 1 1 d . . .
H31A H 1.0350 0.0926 1.0125 0.022 Uiso 1 1 calc R . .
C32 C 1.14201(17) 0.12199(4) 0.93631(12) 0.0205(3) Uani 1 1 d . . .
H32A H 1.2167 0.1053 0.9433 0.025 Uiso 1 1 calc R . .
C33 C 1.14472(17) 0.15448(4) 0.88318(12) 0.0213(4) Uani 1 1 d . . .
H33A H 1.2205 0.1594 0.8543 0.026 Uiso 1 1 calc R . .
C34 C 1.03908(16) 0.17854(4) 0.87369(12) 0.0196(3) Uani 1 1 d . . .
H34A H 1.0424 0.2003 0.8387 0.023 Uiso 1 1 calc R . .
C35 C 0.92299(16) 0.17184(4) 0.91515(11) 0.0161(3) Uani 1 1 d . . .
C36 C 0.81219(16) 0.19650(4) 0.90310(11) 0.0168(3) Uani 1 1 d . . .
C37 C 0.69680(16) 0.18867(4) 0.94131(11) 0.0170(3) Uani 1 1 d . . .
C38 C 0.57936(16) 0.21250(4) 0.92719(12) 0.0191(3) Uani 1 1 d . . .
H38A H 0.5794 0.2341 0.8908 0.023 Uiso 1 1 calc R . .
C39 C 0.46842(17) 0.20490(4) 0.96453(12) 0.0211(4) Uani 1 1 d . . .
H39A H 0.3909 0.2209 0.9528 0.025 Uiso 1 1 calc R . .
C40 C 0.46771(17) 0.17312(4) 1.02124(12) 0.0206(4) Uani 1 1 d . . .
H40A H 0.3908 0.1682 1.0489 0.025 Uiso 1 1 calc R . .
C41 C 0.57647(16) 0.14977(4) 1.03605(12) 0.0190(3) Uani 1 1 d . . .
H41A H 0.5744 0.1287 1.0743 0.023 Uiso 1 1 calc R . .
C42 C 0.69416(16) 0.15604(4) 0.99563(11) 0.0164(3) Uani 1 1 d . . .
C43 C 0.61813(16) 0.97796(4) 0.70777(11) 0.0158(3) Uani 1 1 d . . .
C44 C 0.72264(16) 0.99871(4) 0.77144(12) 0.0164(3) Uani 1 1 d . . .
C45 C 0.77685(17) 0.98913(4) 0.87166(12) 0.0195(3) Uani 1 1 d . . .
H45A H 0.8485 1.0031 0.9143 0.023 Uiso 1 1 calc R . .
C46 C 0.72471(16) 0.95898(4) 0.90801(12) 0.0206(4) Uani 1 1 d . . .
H46A H 0.7601 0.9527 0.9767 0.025 Uiso 1 1 calc R . .
C47 C 0.62237(17) 0.93765(4) 0.84720(12) 0.0204(3) Uani 1 1 d . . .
H47A H 0.5878 0.9170 0.8735 0.024 Uiso 1 1 calc R . .
C48 C 0.57127(16) 0.94713(4) 0.74657(12) 0.0178(3) Uani 1 1 d . . .
C49 C 0.4020(2) 0.89920(5) 0.71355(14) 0.0336(5) Uani 1 1 d . . .
H49A H 0.3453 0.9089 0.7572 0.040 Uiso 0.807(4) 1 calc PR B 1
H49B H 0.4691 0.8815 0.7524 0.040 Uiso 0.807(4) 1 calc PR B 1
H49C H 0.4031 0.9034 0.7847 0.040 Uiso 0.193(4) 1 calc PR B 2
H49D H 0.4477 0.8759 0.7086 0.040 Uiso 0.193(4) 1 calc PR B 2
C53 C 0.88397(19) 1.12919(5) 0.60632(16) 0.0315(4) Uani 1 1 d . . .
H53A H 0.9675 1.1412 0.6494 0.038 Uiso 0.807(4) 1 calc PR B 1
H53B H 0.8123 1.1479 0.5813 0.038 Uiso 0.807(4) 1 calc PR B 1
H53C H 0.8250 1.1510 0.5973 0.038 Uiso 0.193(4) 1 calc PR B 2
H53D H 0.9796 1.1363 0.6442 0.038 Uiso 0.193(4) 1 calc PR B 2
C54 C 0.82641(19) 1.10267(5) 0.67103(15) 0.0296(4) Uani 1 1 d . . .
H54A H 0.8030 1.1159 0.7269 0.035 Uiso 1 1 calc R . .
H54B H 0.7388 1.0919 0.6297 0.035 Uiso 1 1 calc R . .
C55 C 0.92933(18) 1.07290(5) 0.71409(13) 0.0253(4) Uani 1 1 d . . .
H55A H 0.9458 1.0585 0.6579 0.030 Uiso 1 1 calc R . .
H55B H 1.0199 1.0839 0.7495 0.030 Uiso 1 1 calc R . .
C56 C 0.88230(17) 1.04815(5) 0.78588(12) 0.0243(4) Uani 1 1 d . . .
H56A H 0.9595 1.0318 0.8188 0.029 Uiso 1 1 calc R . .
H56B H 0.8542 1.0622 0.8385 0.029 Uiso 1 1 calc R . .
C57 C 0.32728(16) 1.00157(4) 0.63649(12) 0.0175(3) Uani 1 1 d . . .
H57A H 0.3629 0.9939 0.7040 0.021 Uiso 1 1 calc R . .
C58 C 0.41689(16) 1.00058(4) 0.56967(11) 0.0151(3) Uani 1 1 d . . .
C59 C 0.55732(16) 0.98896(4) 0.60107(11) 0.0153(3) Uani 1 1 d . . .
C60 C 0.64016(16) 0.98819(4) 0.53209(12) 0.0154(3) Uani 1 1 d . . .
C61 C 0.78197(16) 0.97573(4) 0.56038(12) 0.0165(3) Uani 1 1 d . . .
H61A H 0.8206 0.9678 0.6273 0.020 Uiso 1 1 calc R . .
C62 C 0.86275(16) 0.97489(4) 0.49442(12) 0.0180(3) Uani 1 1 d . . .
H62A H 0.9564 0.9663 0.5151 0.022 Uiso 1 1 calc R . .
C63 C 0.80702(16) 0.98685(4) 0.39411(12) 0.0186(3) Uani 1 1 d . . .
H63A H 0.8644 0.9867 0.3482 0.022 Uiso 1 1 calc R . .
C9A C 1.2557(4) 0.15129(11) 1.2291(3) 0.0238(8) Uani 0.637(4) 1 d PU A 1
H9AA H 1.3133 0.1319 1.2110 0.029 Uiso 0.637(4) 1 calc PR A 1
H9AB H 1.1826 0.1578 1.1678 0.029 Uiso 0.637(4) 1 calc PR A 1
C10A C 1.3487(3) 0.18380(8) 1.2647(2) 0.0261(7) Uani 0.637(4) 1 d PU A 1
H10A H 1.4127 0.1869 1.2205 0.031 Uiso 0.637(4) 1 calc PR A 1
H10B H 1.4070 0.1791 1.3335 0.031 Uiso 0.637(4) 1 calc PR A 1
C11A C 1.2675(3) 0.21873(8) 1.26539(19) 0.0261(8) Uani 0.637(4) 1 d PDU A 1
H11A H 1.1946 0.2147 1.3020 0.031 Uiso 0.637(4) 1 calc PR A 1
H11B H 1.3328 0.2372 1.3025 0.031 Uiso 0.637(4) 1 calc PR A 1
C12A C 1.1979(4) 0.23293(10) 1.1611(2) 0.0250(8) Uani 0.637(4) 1 d PDU A 1
H12A H 1.2715 0.2390 1.1267 0.030 Uiso 0.637(4) 1 calc PR A 1
H12B H 1.1390 0.2137 1.1220 0.030 Uiso 0.637(4) 1 calc PR A 1
C13A C 1.1073(8) 0.26583(17) 1.1616(6) 0.0240(10) Uani 0.637(4) 1 d PDU A 1
H13A H 1.0306 0.2596 1.1929 0.029 Uiso 0.637(4) 1 calc PR A 1
H13B H 1.1648 0.2848 1.2029 0.029 Uiso 0.637(4) 1 calc PR A 1
C14A C 1.0448(13) 0.2802(3) 1.0565(7) 0.0249(16) Uani 0.637(4) 1 d PDU A 1
H14B H 0.9908 0.3024 1.0594 0.030 Uiso 0.637(4) 1 calc PR A 1
H14C H 1.1201 0.2858 1.0232 0.030 Uiso 0.637(4) 1 calc PR A 1
C50A C 0.3069(2) 0.88163(6) 0.61940(18) 0.0252(6) Uani 0.807(4) 1 d PU B 1
H50A H 0.3646 0.8742 0.5737 0.030 Uiso 0.807(4) 1 calc PR B 1
H50B H 0.2637 0.8598 0.6394 0.030 Uiso 0.807(4) 1 calc PR B 1
C51A C 0.1912(2) 0.90691(6) 0.56353(16) 0.0232(5) Uani 0.807(4) 1 d PU B 1
H51A H 0.1504 0.9192 0.6131 0.028 Uiso 0.807(4) 1 calc PR B 1
H51B H 0.2333 0.9254 0.5289 0.028 Uiso 0.807(4) 1 calc PR B 1
C52A C 0.0740(3) 0.88811(9) 0.4865(3) 0.0219(7) Uani 0.807(4) 1 d PU . 1
H52A H -0.0019 0.9057 0.4608 0.026 Uiso 0.807(4) 1 calc PR B 1
H52B H 0.0350 0.8690 0.5213 0.026 Uiso 0.807(4) 1 calc PR B 1
C9B C 1.2129(8) 0.16161(19) 1.2375(5) 0.0248(14) Uani 0.363(4) 1 d PU A 2
H9BA H 1.1241 0.1687 1.1893 0.030 Uiso 0.363(4) 1 calc PR A 2
H9BB H 1.2720 0.1494 1.1994 0.030 Uiso 0.363(4) 1 calc PR A 2
C10B C 1.2892(6) 0.19554(16) 1.2872(4) 0.0245(12) Uani 0.363(4) 1 d PU A 2
H10C H 1.2241 0.2093 1.3171 0.029 Uiso 0.363(4) 1 calc PR A 2
H10D H 1.3695 0.1881 1.3428 0.029 Uiso 0.363(4) 1 calc PR A 2
C11B C 1.3430(5) 0.22011(13) 1.2191(3) 0.0258(12) Uani 0.363(4) 1 d PDU A 2
H11C H 1.4139 0.2070 1.1934 0.031 Uiso 0.363(4) 1 calc PR A 2
H11D H 1.3910 0.2406 1.2593 0.031 Uiso 0.363(4) 1 calc PR A 2
C12B C 1.2324(5) 0.23475(18) 1.1300(4) 0.0220(13) Uani 0.363(4) 1 d PDU A 2
H12C H 1.2799 0.2483 1.0864 0.026 Uiso 0.363(4) 1 calc PR A 2
H12D H 1.1829 0.2143 1.0904 0.026 Uiso 0.363(4) 1 calc PR A 2
C13B C 1.1246(13) 0.2590(3) 1.1580(10) 0.0222(17) Uani 0.363(4) 1 d PDU A 2
H13C H 1.0621 0.2442 1.1874 0.027 Uiso 0.363(4) 1 calc PR A 2
H13D H 1.1741 0.2760 1.2103 0.027 Uiso 0.363(4) 1 calc PR A 2
C14B C 1.035(2) 0.2802(6) 1.0706(12) 0.025(2) Uani 0.363(4) 1 d PDU A 2
H14D H 0.9719 0.2968 1.0938 0.030 Uiso 0.363(4) 1 calc PR A 2
H14E H 1.0952 0.2943 1.0368 0.030 Uiso 0.363(4) 1 calc PR A 2
C50B C 0.2449(9) 0.8989(2) 0.6457(6) 0.0202(19) Uani 0.193(4) 1 d PU B 2
H50C H 0.1852 0.8831 0.6751 0.024 Uiso 0.193(4) 1 calc PR B 2
H50D H 0.2047 0.9233 0.6386 0.024 Uiso 0.193(4) 1 calc PR B 2
C51B C 0.2560(10) 0.8850(2) 0.5477(7) 0.0229(19) Uani 0.193(4) 1 d PU B 2
H51C H 0.3037 0.8614 0.5575 0.027 Uiso 0.193(4) 1 calc PR B 2
H51D H 0.3137 0.9016 0.5189 0.027 Uiso 0.193(4) 1 calc PR B 2
C52B C 0.1104(15) 0.8808(4) 0.4737(12) 0.022(2) Uani 0.193(4) 1 d PU . 2
H52C H 0.0543 0.8636 0.5018 0.027 Uiso 0.193(4) 1 calc PR B 2
H52D H 0.0616 0.9043 0.4665 0.027 Uiso 0.193(4) 1 calc PR B 2
O1 O 0.98079(11) 0.11322(3) 1.19371(8) 0.0214(3) Uani 1 1 d . . .
O2 O 0.95529(12) 0.25301(3) 1.00265(9) 0.0258(3) Uani 1 1 d . . .
O3 O 0.68394(12) 0.20629(3) 0.70354(8) 0.0243(3) Uani 1 1 d . . .
O4 O 0.60912(11) 0.08129(3) 0.92222(8) 0.0217(3) Uani 1 1 d . . .
O5 O 0.76530(11) 1.02801(3) 0.72815(8) 0.0199(3) Uani 1 1 d . . .
O6 O 0.47514(12) 0.92746(3) 0.67797(8) 0.0224(3) Uani 1 1 d . B .

loop_
_atom_site_aniso_label
_atom_site_aniso_U_11
_atom_site_aniso_U_22
_atom_site_aniso_U_33
_atom_site_aniso_U_23
_atom_site_aniso_U_13
_atom_site_aniso_U_12
C1 0.0186(8) 0.0173(8) 0.0156(8) 0.0015(6) 0.0058(6) 0.0020(6)
C2 0.0188(8) 0.0203(8) 0.0161(8) 0.0019(6) 0.0056(6) 0.0024(6)
C3 0.0223(9) 0.0190(8) 0.0211(9) -0.0006(6) 0.0076(7) -0.0010(7)
C4 0.0261(9) 0.0175(8) 0.0230(9) 0.0042(7) 0.0104(7) 0.0031(7)
C5 0.0215(9) 0.0235(9) 0.0196(9) 0.0048(7) 0.0048(7) 0.0042(7)
C6 0.0169(8) 0.0202(8) 0.0177(8) -0.0006(6) 0.0047(6) 0.0005(6)
C7 0.0172(8) 0.0283(9) 0.0159(8) 0.0052(7) -0.0006(6) 0.0046(7)
C8 0.0248(9) 0.0294(9) 0.0177(9) -0.0001(7) -0.0019(7) 0.0018(7)
C15 0.0208(8) 0.0196(8) 0.0217(9) 0.0007(6) 0.0025(7) -0.0001(7)
C16 0.0273(9) 0.0162(8) 0.0314(10) -0.0021(7) 0.0041(8) -0.0033(7)
C17 0.0270(9) 0.0195(8) 0.0318(10) 0.0079(7) 0.0056(8) -0.0007(7)
C18 0.0230(9) 0.0231(9) 0.0242(9) 0.0063(7) 0.0024(7) 0.0011(7)
C19 0.0174(8) 0.0180(8) 0.0226(9) 0.0023(6) 0.0031(7) -0.0003(6)
C20 0.0154(8) 0.0165(8) 0.0212(8) 0.0018(6) 0.0037(6) 0.0004(6)
C21 0.0286(10) 0.0304(9) 0.0171(9) 0.0055(7) -0.0016(7) -0.0026(8)
C22 0.0267(9) 0.0293(9) 0.0181(9) -0.0004(7) -0.0007(7) -0.0042(7)
C23 0.0227(9) 0.0214(8) 0.0229(9) -0.0011(7) 0.0023(7) 0.0026(7)
C24 0.0192(9) 0.0297(9) 0.0231(9) 0.0027(7) 0.0003(7) 0.0000(7)
C25 0.0266(9) 0.0243(9) 0.0207(9) -0.0024(7) 0.0011(7) -0.0058(7)
C26 0.0193(8) 0.0216(8) 0.0208(9) -0.0017(7) 0.0051(7) 0.0000(7)
C27 0.0168(8) 0.0237(8) 0.0230(9) -0.0012(7) 0.0036(7) -0.0002(7)
C28 0.0191(8) 0.0205(8) 0.0223(9) -0.0015(7) 0.0044(7) -0.0041(7)
C29 0.0179(8) 0.0167(7) 0.0122(8) 0.0002(6) -0.0004(6) -0.0024(6)
C30 0.0167(8) 0.0171(7) 0.0108(7) -0.0011(6) -0.0014(6) -0.0017(6)
C31 0.0191(8) 0.0169(8) 0.0162(8) 0.0014(6) 0.0001(6) 0.0012(6)
C32 0.0173(8) 0.0223(8) 0.0202(8) 0.0007(7) 0.0015(6) 0.0036(7)
C33 0.0173(8) 0.0272(9) 0.0194(9) 0.0003(7) 0.0046(7) -0.0012(7)
C34 0.0193(8) 0.0201(8) 0.0177(8) 0.0014(6) 0.0018(6) -0.0028(6)
C35 0.0168(8) 0.0166(7) 0.0122(7) -0.0012(6) -0.0010(6) -0.0018(6)
C36 0.0190(8) 0.0168(7) 0.0117(7) 0.0000(6) -0.0011(6) -0.0023(6)
C37 0.0174(8) 0.0172(8) 0.0133(8) -0.0014(6) -0.0016(6) -0.0007(6)
C38 0.0211(8) 0.0161(8) 0.0173(8) -0.0004(6) -0.0002(6) 0.0013(6)
C39 0.0190(8) 0.0221(8) 0.0198(8) -0.0022(7) 0.0007(7) 0.0038(7)
C40 0.0180(8) 0.0271(9) 0.0164(8) -0.0018(7) 0.0040(6) -0.0016(7)
C41 0.0200(8) 0.0203(8) 0.0152(8) 0.0001(6) 0.0020(6) -0.0021(6)
C42 0.0166(8) 0.0187(8) 0.0116(8) -0.0016(6) -0.0005(6) -0.0017(6)
C43 0.0133(7) 0.0189(8) 0.0149(8) 0.0010(6) 0.0028(6) 0.0035(6)
C44 0.0143(8) 0.0173(7) 0.0176(8) 0.0015(6) 0.0039(6) 0.0012(6)
C45 0.0173(8) 0.0242(8) 0.0155(8) -0.0007(6) 0.0016(6) 0.0019(7)
C46 0.0191(8) 0.0277(9) 0.0143(8) 0.0029(7) 0.0028(6) 0.0053(7)
C47 0.0208(8) 0.0215(8) 0.0193(8) 0.0053(6) 0.0060(7) 0.0019(7)
C48 0.0149(8) 0.0200(8) 0.0176(8) 0.0009(6) 0.0026(6) 0.0019(6)
C49 0.0308(10) 0.0327(10) 0.0302(10) 0.0144(8) -0.0049(8) -0.0128(8)
C53 0.0222(9) 0.0223(9) 0.0487(13) 0.0063(8) 0.0066(8) -0.0013(7)
C54 0.0248(9) 0.0236(9) 0.0424(11) -0.0015(8) 0.0123(8) -0.0017(7)
C55 0.0212(9) 0.0272(9) 0.0273(10) -0.0005(7) 0.0058(7) -0.0046(7)
C56 0.0222(9) 0.0281(9) 0.0197(9) -0.0034(7) 0.0003(7) -0.0083(7)
C57 0.0193(8) 0.0163(7) 0.0161(8) 0.0005(6) 0.0030(6) -0.0009(6)
C58 0.0157(8) 0.0125(7) 0.0158(8) -0.0003(6) 0.0016(6) -0.0018(6)
C59 0.0162(8) 0.0137(7) 0.0143(8) 0.0004(6) 0.0008(6) -0.0022(6)
C60 0.0154(8) 0.0126(7) 0.0170(8) -0.0008(6) 0.0018(6) -0.0018(6)
C61 0.0153(8) 0.0150(7) 0.0173(8) 0.0017(6) 0.0006(6) 0.0000(6)
C62 0.0134(8) 0.0172(8) 0.0216(8) -0.0005(6) 0.0015(6) 0.0009(6)
C63 0.0191(8) 0.0194(8) 0.0184(8) -0.0012(6) 0.0070(6) -0.0015(6)
C9A 0.025(2) 0.027(2) 0.0172(15) -0.0019(14) 0.0017(15) 0.0001(14)
C10A 0.0205(15) 0.0365(17) 0.0196(14) -0.0032(12) 0.0020(11) 0.0005(13)
C11A 0.0244(15) 0.0325(17) 0.0194(15) -0.0069(12) 0.0022(12) -0.0064(13)
C12A 0.0266(17) 0.0262(16) 0.0228(17) -0.0056(14) 0.0073(13) -0.0040(14)
C13A 0.024(2) 0.025(3) 0.0232(18) -0.0081(18) 0.0059(15) -0.0042(15)
C14A 0.029(2) 0.021(2) 0.023(3) -0.009(2) 0.003(2) 0.0006(19)
C50A 0.0244(12) 0.0207(11) 0.0278(13) 0.0033(9) 0.0018(10) -0.0053(9)
C51A 0.0228(11) 0.0241(11) 0.0225(11) -0.0025(9) 0.0058(9) -0.0035(9)
C52A 0.0198(16) 0.0215(16) 0.0242(15) 0.0025(11) 0.0052(11) -0.0019(11)
C9B 0.025(3) 0.028(3) 0.019(3) -0.001(2) 0.001(2) 0.003(2)
C10B 0.023(3) 0.029(3) 0.016(2) -0.003(2) -0.003(2) -0.001(2)
C11B 0.021(2) 0.030(2) 0.024(2) -0.0038(19) 0.0015(19) -0.0029(19)
C12B 0.021(3) 0.026(3) 0.019(3) 0.000(2) 0.003(2) -0.004(2)
C13B 0.025(3) 0.023(3) 0.018(3) -0.006(3) 0.003(2) -0.007(2)
C14B 0.031(4) 0.020(4) 0.022(4) -0.011(3) 0.005(3) -0.013(3)
C50B 0.022(4) 0.024(4) 0.014(4) -0.001(3) 0.003(3) -0.005(3)
C51B 0.025(4) 0.025(4) 0.018(4) 0.008(3) 0.005(3) -0.003(3)
C52B 0.028(5) 0.026(5) 0.016(4) -0.007(4) 0.010(4) -0.005(4)
O1 0.0202(6) 0.0216(6) 0.0180(6) 0.0028(5) -0.0033(5) 0.0016(5)
O2 0.0309(7) 0.0209(6) 0.0212(6) -0.0020(5) -0.0016(5) -0.0069(5)
O3 0.0279(7) 0.0197(6) 0.0193(6) 0.0040(5) -0.0048(5) -0.0039(5)
O4 0.0219(6) 0.0217(6) 0.0182(6) 0.0022(5) -0.0011(5) -0.0057(5)
O5 0.0201(6) 0.0200(6) 0.0168(6) 0.0009(4) -0.0004(5) -0.0042(5)
O6 0.0241(6) 0.0212(6) 0.0193(6) 0.0038(5) 0.0005(5) -0.0071(5)

loop_
_atom_type_symbol
_atom_type_description
_atom_type_scat_dispersion_real
_atom_type_scat_dispersion_imag
_atom_type_scat_source
C C 0.0033 0.0016 'International Tables Vol C Tables 4.2.6.8 and 6.1.1.4'
H H 0.0000 0.0000 'International Tables Vol C Tables 4.2.6.8 and 6.1.1.4'
O O 0.0106 0.0060 'International Tables Vol C Tables 4.2.6.8 and 6.1.1.4'

loop_
_geom_angle_atom_site_label_1
_geom_angle_atom_site_label_2
_geom_angle_atom_site_label_3
_geom_angle
_geom_angle_site_symmetry_1
_geom_angle_site_symmetry_3
C2 C1 C6 117.80(14) . .
C2 C1 C29 119.95(13) . .
C6 C1 C29 122.21(14) . .
O4 C2 C3 123.44(14) . .
O4 C2 C1 114.92(13) . .
C3 C2 C1 121.63(14) . .
C4 C3 C2 118.58(15) . .
C4 C3 H3A 120.7 . .
C2 C3 H3A 120.7 . .
C3 C4 C5 121.62(15) . .
C3 C4 H4A 119.2 . .
C5 C4 H4A 119.2 . .
C4 C5 C6 118.99(15) . .
C4 C5 H5A 120.5 . .
C6 C5 H5A 120.5 . .
O1 C6 C5 123.69(14) . .
O1 C6 C1 115.01(13) . .
C5 C6 C1 121.29(14) . .
O1 C7 C8 108.23(13) . .
O1 C7 H7A 110.1 . .
C8 C7 H7A 110.1 . .
O1 C7 H7B 110.1 . .
C8 C7 H7B 110.1 . .
H7A C7 H7B 108.4 . .
C9B C8 C7 119.4(3) . .
C9B C8 C9A 22.5(2) . .
C7 C8 C9A 111.20(19) . .
C9B C8 H8A 120.2 . .
C7 C8 H8A 109.4 . .
C9A C8 H8A 109.4 . .
C9B C8 H8B 87.0 . .
C7 C8 H8B 109.4 . .
C9A C8 H8B 109.4 . .
H8A C8 H8B 108.0 . .
C9B C8 H8C 107.5 . .
C7 C8 H8C 107.5 . .
C9A C8 H8C 128.8 . .
H8A C8 H8C 87.3 . .
H8B C8 H8C 23.6 . .
C9B C8 H8D 107.5 . .
C7 C8 H8D 107.5 . .
C9A C8 H8D 92.1 . .
H8A C8 H8D 20.5 . .
H8B C8 H8D 125.9 . .
H8C C8 H8D 107.0 . .
O2 C15 C16 124.79(14) . .
O2 C15 C20 114.17(14) . .
C16 C15 C20 121.04(15) . .
C17 C16 C15 119.00(15) . .
C17 C16 H16A 120.5 . .
C15 C16 H16A 120.5 . .
C18 C17 C16 121.70(15) . .
C18 C17 H17A 119.2 . .
C16 C17 H17A 119.2 . .
C17 C18 C19 118.48(15) . .
C17 C18 H18A 120.8 . .
C19 C18 H18A 120.8 . .
O3 C19 C20 114.30(13) . .
O3 C19 C18 124.28(14) . .
C20 C19 C18 121.42(15) . .
C19 C20 C15 118.36(14) . .
C19 C20 C36 121.53(13) . .
C15 C20 C36 120.11(14) . .
O3 C21 C22 106.79(13) . .
O3 C21 H21A 110.4 . .
C22 C21 H21A 110.4 . .
O3 C21 H21B 110.4 . .
C22 C21 H21B 110.4 . .
H21A C21 H21B 108.6 . .
C21 C22 C23 113.14(14) . .
C21 C22 H22A 109.0 . .
C23 C22 H22A 109.0 . .
C21 C22 H22B 109.0 . .
C23 C22 H22B 109.0 . .
H22A C22 H22B 107.8 . .
C22 C23 C24 113.16(14) . .
C22 C23 H23A 108.9 . .
C24 C23 H23A 108.9 . .
C22 C23 H23B 108.9 . .
C24 C23 H23B 108.9 . .
H23A C23 H23B 107.8 . .
C25 C24 C23 114.46(14) . .
C25 C24 H24A 108.6 . .
C23 C24 H24A 108.6 . .
C25 C24 H24B 108.6 . .
C23 C24 H24B 108.6 . .
H24A C24 H24B 107.6 . .
C26 C25 C24 114.96(14) . .
C26 C25 H25A 108.5 . .
C24 C25 H25A 108.5 . .
C26 C25 H25B 108.5 . .
C24 C25 H25B 108.5 . .
H25A C25 H25B 107.5 . .
C27 C26 C25 113.68(14) . .
C27 C26 H26A 108.8 . .
C25 C26 H26A 108.8 . .
C27 C26 H26B 108.8 . .
C25 C26 H26B 108.8 . .
H26A C26 H26B 107.7 . .
C28 C27 C26 113.13(13) . .
C28 C27 H27A 109.0 . .
C26 C27 H27A 109.0 . .
C28 C27 H27B 109.0 . .
C26 C27 H27B 109.0 . .
H27A C27 H27B 107.8 . .
O4 C28 C27 106.92(12) . .
O4 C28 H28A 110.3 . .
C27 C28 H28A 110.3 . .
O4 C28 H28B 110.3 . .
C27 C28 H28B 110.3 . .
H28A C28 H28B 108.6 . .
C30 C29 C42 119.66(14) . .
C30 C29 C1 120.01(13) . .
C42 C29 C1 120.23(14) . .
C29 C30 C31 122.52(14) . .
C29 C30 C35 120.01(14) . .
C31 C30 C35 117.47(14) . .
C32 C31 C30 121.57(15) . .
C32 C31 H31A 119.2 . .
C30 C31 H31A 119.2 . .
C31 C32 C33 120.77(15) . .
C31 C32 H32A 119.6 . .
C33 C32 H32A 119.6 . .
C34 C33 C32 119.94(16) . .
C34 C33 H33A 120.0 . .
C32 C33 H33A 120.0 . .
C33 C34 C35 121.43(15) . .
C33 C34 H34A 119.3 . .
C35 C34 H34A 119.3 . .
C36 C35 C34 121.19(14) . .
C36 C35 C30 119.98(15) . .
C34 C35 C30 118.81(14) . .
C37 C36 C35 120.07(14) . .
C37 C36 C20 120.26(14) . .
C35 C36 C20 119.66(14) . .
C36 C37 C42 119.89(14) . .
C36 C37 C38 121.72(14) . .
C42 C37 C38 118.39(15) . .
C39 C38 C37 121.53(15) . .
C39 C38 H38A 119.2 . .
C37 C38 H38A 119.2 . .
C38 C39 C40 120.14(15) . .
C38 C39 H39A 119.9 . .
C40 C39 H39A 119.9 . .
C41 C40 C39 120.23(16) . .
C41 C40 H40A 119.9 . .
C39 C40 H40A 119.9 . .
C40 C41 C42 121.77(15) . .
C40 C41 H41A 119.1 . .
C42 C41 H41A 119.1 . .
C29 C42 C41 121.77(14) . .
C29 C42 C37 120.34(14) . .
C41 C42 C37 117.89(14) . .
C48 C43 C44 118.54(14) . .
C48 C43 C59 120.90(13) . .
C44 C43 C59 120.56(14) . .
O5 C44 C45 123.80(14) . .
O5 C44 C43 115.41(13) . .
C45 C44 C43 120.79(14) . .
C46 C45 C44 118.92(15) . .
C46 C45 H45A 120.5 . .
C44 C45 H45A 120.5 . .
C45 C46 C47 121.94(15) . .
C45 C46 H46A 119.0 . .
C47 C46 H46A 119.0 . .
C46 C47 C48 118.51(15) . .
C46 C47 H47A 120.7 . .
C48 C47 H47A 120.7 . .
O6 C48 C47 124.12(14) . .
O6 C48 C43 114.61(13) . .
C47 C48 C43 121.26(14) . .
O6 C49 C50A 106.08(15) . .
O6 C49 C50B 107.7(3) . .
C50A C49 C50B 37.8(3) . .
O6 C49 H49A 110.5 . .
C50A C49 H49A 110.5 . .
C50B C49 H49A 75.1 . .
O6 C49 H49B 110.5 . .
C50A C49 H49B 110.5 . .
C50B C49 H49B 136.7 . .
H49A C49 H49B 108.7 . .
O6 C49 H49C 110.2 . .
C50A C49 H49C 138.7 . .
C50B C49 H49C 110.2 . .
H49A C49 H49C 37.4 . .
H49B C49 H49C 74.5 . .
O6 C49 H49D 110.2 . .
C50A C49 H49D 76.0 . .
C50B C49 H49D 110.2 . .
H49A C49 H49D 134.7 . .
H49B C49 H49D 36.7 . .
H49C C49 H49D 108.5 . .
C52B C53 C54 116.9(9) 3_676 .
C52B C53 C52A 13.7(8) 3_676 3_676
C54 C53 C52A 114.82(18) . 3_676
C52B C53 H53A 118.2 3_676 .
C54 C53 H53A 108.6 . .
C52A C53 H53A 108.6 3_676 .
C52B C53 H53B 95.7 3_676 .
C54 C53 H53B 108.6 . .
C52A C53 H53B 108.6 3_676 .
H53A C53 H53B 107.5 . .
C52B C53 H53C 108.1 3_676 .
C54 C53 H53C 108.1 . .
C52A C53 H53C 120.1 3_676 .
H53A C53 H53C 94.4 . .
H53B C53 H53C 14.7 . .
C52B C53 H53D 108.1 3_676 .
C54 C53 H53D 108.1 . .
C52A C53 H53D 97.0 3_676 .
H53A C53 H53D 13.9 . .
H53B C53 H53D 119.7 . .
H53C C53 H53D 107.3 . .
C55 C54 C53 112.85(15) . .
C55 C54 H54A 109.0 . .
C53 C54 H54A 109.0 . .
C55 C54 H54B 109.0 . .
C53 C54 H54B 109.0 . .
H54A C54 H54B 107.8 . .
C56 C55 C54 114.57(15) . .
C56 C55 H55A 108.6 . .
C54 C55 H55A 108.6 . .
C56 C55 H55B 108.6 . .
C54 C55 H55B 108.6 . .
H55A C55 H55B 107.6 . .
O5 C56 C55 107.20(13) . .
O5 C56 H56A 110.3 . .
C55 C56 H56A 110.3 . .
O5 C56 H56B 110.3 . .
C55 C56 H56B 110.3 . .
H56A C56 H56B 108.5 . .
C63 C57 C58 121.65(15) 3_676 .
C63 C57 H57A 119.2 3_676 .
C58 C57 H57A 119.2 . .
C59 C58 C57 122.09(14) . .
C59 C58 C60 119.92(14) . 3_676
C57 C58 C60 117.99(14) . 3_676
C60 C59 C58 119.71(14) . .
C60 C59 C43 120.22(14) . .
C58 C59 C43 120.07(14) . .
C59 C60 C61 121.39(14) . .
C59 C60 C58 120.37(14) . 3_676
C61 C60 C58 118.24(14) . 3_676
C62 C61 C60 121.85(15) . .
C62 C61 H61A 119.1 . .
C60 C61 H61A 119.1 . .
C61 C62 C63 119.83(14) . .
C61 C62 H62A 120.1 . .
C63 C62 H62A 120.1 . .
C57 C63 C62 120.43(15) 3_676 .
C57 C63 H63A 119.8 3_676 .
C62 C63 H63A 119.8 . .
C10A C9A C8 113.0(3) . .
C10A C9A H9AA 109.0 . .
C8 C9A H9AA 109.0 . .
C10A C9A H9AB 109.0 . .
C8 C9A H9AB 109.0 . .
H9AA C9A H9AB 107.8 . .
C9A C10A C11A 114.0(3) . .
C9A C10A H10A 108.8 . .
C11A C10A H10A 108.8 . .
C9A C10A H10B 108.8 . .
C11A C10A H10B 108.8 . .
H10A C10A H10B 107.6 . .
C12A C11A C10A 113.7(2) . .
C12A C11A H11A 108.8 . .
C10A C11A H11A 108.8 . .
C12A C11A H11B 108.8 . .
C10A C11A H11B 108.8 . .
H11A C11A H11B 107.7 . .
C13A C12A C11A 113.6(4) . .
C13A C12A H12A 108.8 . .
C11A C12A H12A 108.8 . .
C13A C12A H12B 108.8 . .
C11A C12A H12B 108.8 . .
H12A C12A H12B 107.7 . .
C14A C13A C12A 112.1(7) . .
C14A C13A H13A 109.2 . .
C12A C13A H13A 109.2 . .
C14A C13A H13B 109.2 . .
C12A C13A H13B 109.2 . .
H13A C13A H13B 107.9 . .
O2 C14A C13A 107.0(9) . .
O2 C14A H14B 110.3 . .
C13A C14A H14B 110.3 . .
O2 C14A H14C 110.3 . .
C13A C14A H14C 110.3 . .
H14B C14A H14C 108.6 . .
C51A C50A C49 112.14(18) . .
C51A C50A H50A 109.2 . .
C49 C50A H50A 109.2 . .
C51A C50A H50B 109.2 . .
C49 C50A H50B 109.2 . .
H50A C50A H50B 107.9 . .
C52A C51A C50A 113.70(19) . .
C52A C51A H51A 108.8 . .
C50A C51A H51A 108.8 . .
C52A C51A H51B 108.8 . .
C50A C51A H51B 108.8 . .
H51A C51A H51B 107.7 . .
C51A C52A C53 116.2(2) . 3_676
C51A C52A H52A 108.2 . .
C53 C52A H52A 108.2 3_676 .
C51A C52A H52B 108.2 . .
C53 C52A H52B 108.2 3_676 .
H52A C52A H52B 107.4 . .
C8 C9B C10B 112.3(5) . .
C8 C9B H9BA 109.1 . .
C10B C9B H9BA 109.1 . .
C8 C9B H9BB 109.1 . .
C10B C9B H9BB 109.1 . .
H9BA C9B H9BB 107.9 . .
C11B C10B C9B 115.8(5) . .
C11B C10B H10C 108.3 . .
C9B C10B H10C 108.3 . .
C11B C10B H10D 108.3 . .
C9B C10B H10D 108.3 . .
H10C C10B H10D 107.4 . .
C10B C11B C12B 115.4(4) . .
C10B C11B H11C 108.4 . .
C12B C11B H11C 108.4 . .
C10B C11B H11D 108.4 . .
C12B C11B H11D 108.4 . .
H11C C11B H11D 107.5 . .
C13B C12B C11B 114.4(7) . .
C13B C12B H12C 108.7 . .
C11B C12B H12C 108.7 . .
C13B C12B H12D 108.7 . .
C11B C12B H12D 108.7 . .
H12C C12B H12D 107.6 . .
C14B C13B C12B 114.2(11) . .
C14B C13B H13C 108.7 . .
C12B C13B H13C 108.7 . .
C14B C13B H13D 108.7 . .
C12B C13B H13D 108.7 . .
H13C C13B H13D 107.6 . .
O2 C14B C13B 104.6(15) . .
O2 C14B H14D 110.8 . .
C13B C14B H14D 110.8 . .
O2 C14B H14E 110.8 . .
C13B C14B H14E 110.8 . .
H14D C14B H14E 108.9 . .
C51B C50B C49 104.5(7) . .
C51B C50B H50C 110.9 . .
C49 C50B H50C 110.9 . .
C51B C50B H50D 110.9 . .
C49 C50B H50D 110.9 . .
H50C C50B H50D 108.9 . .
C50B C51B C52B 111.4(8) . .
C50B C51B H51C 109.4 . .
C52B C51B H51C 109.4 . .
C50B C51B H51D 109.4 . .
C52B C51B H51D 109.4 . .
H51C C51B H51D 108.0 . .
C53 C52B C51B 113.0(10) 3_676 .
C53 C52B H52C 109.0 3_676 .
C51B C52B H52C 109.0 . .
C53 C52B H52D 109.0 3_676 .
C51B C52B H52D 109.0 . .
H52C C52B H52D 107.8 . .
C6 O1 C7 117.77(12) . .
C15 O2 C14A 116.0(4) . .
C15 O2 C14B 122.0(6) . .
C14A O2 C14B 9.2(12) . .
C19 O3 C21 117.94(12) . .
C2 O4 C28 118.61(12) . .
C44 O5 C56 118.19(12) . .
C48 O6 C49 118.62(13) . .

loop_
_geom_bond_atom_site_label_1
_geom_bond_atom_site_label_2
_geom_bond_distance
_geom_bond_site_symmetry_2
C1 C2 1.400(2) .
C1 C6 1.401(2) .
C1 C29 1.494(2) .
C2 O4 1.3696(18) .
C2 C3 1.395(2) .
C3 C4 1.383(2) .
C3 H3A 0.9500 .
C4 C5 1.385(2) .
C4 H4A 0.9500 .
C5 C6 1.391(2) .
C5 H5A 0.9500 .
C6 O1 1.3712(19) .
C7 O1 1.4357(18) .
C7 C8 1.505(2) .
C7 H7A 0.9900 .
C7 H7B 0.9900 .
C8 C9B 1.457(8) .
C8 C9A 1.581(5) .
C8 H8A 0.9900 .
C8 H8B 0.9900 .
C8 H8C 0.9900 .
C8 H8D 0.9900 .
C15 O2 1.3673(19) .
C15 C16 1.389(2) .
C15 C20 1.397(2) .
C16 C17 1.387(2) .
C16 H16A 0.9500 .
C17 C18 1.382(2) .
C17 H17A 0.9500 .
C18 C19 1.396(2) .
C18 H18A 0.9500 .
C19 O3 1.3681(18) .
C19 C20 1.395(2) .
C20 C36 1.495(2) .
C21 O3 1.4312(19) .
C21 C22 1.511(2) .
C21 H21A 0.9900 .
C21 H21B 0.9900 .
C22 C23 1.520(2) .
C22 H22A 0.9900 .
C22 H22B 0.9900 .
C23 C24 1.531(2) .
C23 H23A 0.9900 .
C23 H23B 0.9900 .
C24 C25 1.531(2) .
C24 H24A 0.9900 .
C24 H24B 0.9900 .
C25 C26 1.529(2) .
C25 H25A 0.9900 .
C25 H25B 0.9900 .
C26 C27 1.526(2) .
C26 H26A 0.9900 .
C26 H26B 0.9900 .
C27 C28 1.511(2) .
C27 H27A 0.9900 .
C27 H27B 0.9900 .
C28 O4 1.4339(18) .
C28 H28A 0.9900 .
C28 H28B 0.9900 .
C29 C30 1.403(2) .
C29 C42 1.410(2) .
C30 C31 1.434(2) .
C30 C35 1.440(2) .
C31 C32 1.353(2) .
C31 H31A 0.9500 .
C32 C33 1.420(2) .
C32 H32A 0.9500 .
C33 C34 1.356(2) .
C33 H33A 0.9500 .
C34 C35 1.427(2) .
C34 H34A 0.9500 .
C35 C36 1.406(2) .
C36 C37 1.402(2) .
C37 C42 1.433(2) .
C37 C38 1.433(2) .
C38 C39 1.353(2) .
C38 H38A 0.9500 .
C39 C40 1.421(2) .
C39 H39A 0.9500 .
C40 C41 1.356(2) .
C40 H40A 0.9500 .
C41 C42 1.430(2) .
C41 H41A 0.9500 .
C43 C48 1.396(2) .
C43 C44 1.403(2) .
C43 C59 1.496(2) .
C44 O5 1.3626(18) .
C44 C45 1.393(2) .
C45 C46 1.383(2) .
C45 H45A 0.9500 .
C46 C47 1.386(2) .
C46 H46A 0.9500 .
C47 C48 1.394(2) .
C47 H47A 0.9500 .
C48 O6 1.3681(18) .
C49 O6 1.433(2) .
C49 C50A 1.539(3) .
C49 C50B 1.592(9) .
C49 H49A 0.9900 .
C49 H49B 0.9900 .
C49 H49C 0.9900 .
C49 H49D 0.9900 .
C53 C52B 1.178(14) 3_676
C53 C54 1.535(3) .
C53 C52A 1.580(4) 3_676
C53 H53A 0.9900 .
C53 H53B 0.9900 .
C53 H53C 0.9900 .
C53 H53D 0.9900 .
C54 C55 1.519(2) .
C54 H54A 0.9900 .
C54 H54B 0.9900 .
C55 C56 1.510(2) .
C55 H55A 0.9900 .
C55 H55B 0.9900 .
C56 O5 1.4348(18) .
C56 H56A 0.9900 .
C56 H56B 0.9900 .
C57 C63 1.354(2) 3_676
C57 C58 1.431(2) .
C57 H57A 0.9500 .
C58 C59 1.410(2) .
C58 C60 1.433(2) 3_676
C59 C60 1.404(2) .
C60 C61 1.430(2) .
C60 C58 1.433(2) 3_676
C61 C62 1.354(2) .
C61 H61A 0.9500 .
C62 C63 1.422(2) .
C62 H62A 0.9500 .
C63 C57 1.354(2) 3_676
C63 H63A 0.9500 .
C9A C10A 1.524(5) .
C9A H9AA 0.9900 .
C9A H9AB 0.9900 .
C10A C11A 1.531(5) .
C10A H10A 0.9900 .
C10A H10B 0.9900 .
C11A C12A 1.520(2) .
C11A H11A 0.9900 .
C11A H11B 0.9900 .
C12A C13A 1.519(2) .
C12A H12A 0.9900 .
C12A H12B 0.9900 .
C13A C14A 1.519(2) .
C13A H13A 0.9900 .
C13A H13B 0.9900 .
C14A O2 1.423(14) .
C14A H14B 0.9900 .
C14A H14C 0.9900 .
C50A C51A 1.528(3) .
C50A H50A 0.9900 .
C50A H50B 0.9900 .
C51A C52A 1.526(4) .
C51A H51A 0.9900 .
C51A H51B 0.9900 .
C52A C53 1.580(4) 3_676
C52A H52A 0.9900 .
C52A H52B 0.9900 .
C9B C10B 1.540(9) .
C9B H9BA 0.9900 .
C9B H9BB 0.9900 .
C10B C11B 1.502(8) .
C10B H10C 0.9900 .
C10B H10D 0.9900 .
C11B C12B 1.519(2) .
C11B H11C 0.9900 .
C11B H11D 0.9900 .
C12B C13B 1.519(2) .
C12B H12C 0.9900 .
C12B H12D 0.9900 .
C13B C14B 1.519(3) .
C13B H13C 0.9900 .
C13B H13D 0.9900 .
C14B O2 1.47(2) .
C14B H14D 0.9900 .
C14B H14E 0.9900 .
C50B C51B 1.477(13) .
C50B H50C 0.9900 .
C50B H50D 0.9900 .
C51B C52B 1.541(18) .
C51B H51C 0.9900 .
C51B H51D 0.9900 .
C52B C53 1.178(14) 3_676
C52B H52C 0.9900 .
C52B H52D 0.9900 .
